data_4342804
loop_
_publ_author_name
'Ahrenholtz, Spencer R.'
'Landaverde-Alvarado, Carlos'
'Whiting, Macauley'
'Lin, Shaoyang'
'Slebodnick, Carla'
'Marand, Eva'
'Morris, Amanda J.'

_publ_section_title
;
 Thermodynamic Study of CO2 Sorption by Polymorphic Microporous MOFs with
 Open Zn(II) Coordination Sites.
;
_journal_issue 9
_journal_name_full 'Inorganic chemistry'
_journal_page_first 4328
_journal_page_last 4336
_journal_paper_doi 10.1021/ic503047y
_journal_volume 54
_journal_year 2015
_chemical_formula_moiety 'C19 H17 N3 O9 Zn2'
_chemical_formula_sum 'C19 H17 N3 O9 Zn2'
_chemical_formula_weight 562.09
_space_group_crystal_system orthorhombic
_space_group_IT_number 61
_space_group_name_Hall '-P 2ac 2ab'
_space_group_name_H-M_alt 'P b c a'
_symmetry_space_group_name_Hall '-P 2ac 2ab'
_symmetry_space_group_name_H-M 'P b c a'
_atom_sites_solution_hydrogens geom
_atom_sites_solution_primary direct
_audit_creation_date 2015-02-18
_audit_creation_method
;
Olex2 1.2
(compiled 2015.01.26 svn.r3150 for OlexSys, GUI svn.r4998)
;
_cell_angle_alpha 90
_cell_angle_beta 90
_cell_angle_gamma 90
_cell_formula_units_Z 8
_cell_length_a 12.23325(19)
_cell_length_b 17.4883(3)
_cell_length_c 20.3322(5)
_cell_measurement_temperature 100.0
_cell_measurement_theta_max 30.4404
_cell_measurement_theta_min 3.4288
_cell_volume 4349.85(15)
_computing_cell_refinement
;
CrysAlisPro, Agilent Technologies,
Version 1.171.35.19 (release 27-10-2011 CrysAlis171 .NET)
(compiled Oct 27 2011,15:02:11)
;
_computing_data_collection
;
CrysAlisPro, Agilent Technologies,
Version 1.171.35.19 (release 27-10-2011 CrysAlis171 .NET)
(compiled Oct 27 2011,15:02:11)
;
_computing_data_reduction
;
CrysAlisPro, Agilent Technologies,
Version 1.171.35.19 (release 27-10-2011 CrysAlis171 .NET)
(compiled Oct 27 2011,15:02:11)
;
_computing_molecular_graphics 'Olex2 (Dolomanov et al., 2009)'
_computing_publication_material 'Olex2 (Dolomanov et al., 2009)'
_computing_structure_refinement 'ShelXL (Sheldrick, 2008)'
_computing_structure_solution 'ShelXS (Sheldrick, 2008)'
_diffrn_ambient_temperature 100.0
_diffrn_detector CCD
_diffrn_detector_area_resol_mean 16.0122
_diffrn_detector_type 'Oxford Diffraction Eos CCD'
_diffrn_measured_fraction_theta_full 0.998
_diffrn_measured_fraction_theta_max 0.998
_diffrn_measurement_details
;
  1 omega  -53.00   39.00   1.0000   40.0000
omega____ theta____ kappa____ phi______ frames
    -      -29.3753   57.0000   30.0000 92

  2 omega  -92.00    0.00   1.0000   40.0000
omega____ theta____ kappa____ phi______ frames
    -      -29.3753  129.0000  135.0000 92

  3 omega  -50.00   41.00   1.0000   40.0000
omega____ theta____ kappa____ phi______ frames
    -      -29.3753   38.0000  150.0000 91

  4 omega  -92.00  -64.00   1.0000   40.0000
omega____ theta____ kappa____ phi______ frames
    -      -29.3753  -77.0000    0.0000 28

  5 omega  -29.00    2.00   1.0000   40.0000
omega____ theta____ kappa____ phi______ frames
    -      -29.3753  -77.0000    0.0000 31

  6 omega -100.00  -34.00   1.0000   40.0000
omega____ theta____ kappa____ phi______ frames
    -      -29.3753  -57.0000 -120.0000 66
;
_diffrn_measurement_device '\k-geometry diffractometer'
_diffrn_measurement_device_type 'Xcalibur, Eos, Gemini ultra'
_diffrn_measurement_method '\w scans'
_diffrn_orient_matrix_UB_11 -0.0100747726
_diffrn_orient_matrix_UB_12 -0.0394828178
_diffrn_orient_matrix_UB_13 0.0050990420
_diffrn_orient_matrix_UB_21 0.0042100116
_diffrn_orient_matrix_UB_22 0.0054898401
_diffrn_orient_matrix_UB_23 0.0344580997
_diffrn_orient_matrix_UB_31 -0.0569600317
_diffrn_orient_matrix_UB_32 0.0073892638
_diffrn_orient_matrix_UB_33 0.0016449659
_diffrn_radiation_monochromator graphite
_diffrn_radiation_probe x-ray
_diffrn_radiation_type MoK\a
_diffrn_radiation_wavelength 0.71073
_diffrn_reflns_av_R_equivalents 0.0494
_diffrn_reflns_av_unetI/netI 0.0341
_diffrn_reflns_laue_measured_fraction_full 0.998
_diffrn_reflns_laue_measured_fraction_max 0.998
_diffrn_reflns_limit_h_max 17
_diffrn_reflns_limit_h_min -17
_diffrn_reflns_limit_k_max 24
_diffrn_reflns_limit_k_min -24
_diffrn_reflns_limit_l_max 29
_diffrn_reflns_limit_l_min -25
_diffrn_reflns_number 37739
_diffrn_reflns_point_group_measured_fraction_full 0.998
_diffrn_reflns_point_group_measured_fraction_max 0.998
_diffrn_reflns_theta_full 30.000
_diffrn_reflns_theta_max 30.519
_diffrn_reflns_theta_min 3.529
_diffrn_source 'fine-focus sealed tube'
_diffrn_source_target Mo
_diffrn_source_type 'fine-focus sealed tube'
_exptl_absorpt_coefficient_mu 2.262
_exptl_absorpt_correction_T_max 0.866
_exptl_absorpt_correction_T_min 0.739
_exptl_absorpt_correction_type gaussian
_exptl_absorpt_process_details
;
CrysAlisPro, Agilent Technologies,
Version 1.171.35.19 (release 27-10-2011 CrysAlis171 .NET)
(compiled Oct 27 2011,15:02:11)
Numerical absorption correction based on gaussian integration over
            a multifaceted crystal model
;
_exptl_crystal_colour colourless
_exptl_crystal_colour_primary colourless
_exptl_crystal_density_diffrn 1.717
_exptl_crystal_description block
_exptl_crystal_F_000 2272
_exptl_crystal_recrystallization_method 'precipated from diethylformamide'
_exptl_crystal_size_max 0.2
_exptl_crystal_size_mid 0.13
_exptl_crystal_size_min 0.07
_refine_diff_density_max 2.009
_refine_diff_density_min -1.117
_refine_diff_density_rms 0.110
_refine_ls_extinction_method none
_refine_ls_goodness_of_fit_ref 1.110
_refine_ls_hydrogen_treatment constr
_refine_ls_matrix_type full
_refine_ls_number_parameters 319
_refine_ls_number_reflns 6633
_refine_ls_number_restraints 36
_refine_ls_restrained_S_all 1.108
_refine_ls_R_factor_all 0.0677
_refine_ls_R_factor_gt 0.0492
_refine_ls_shift/su_max 0.001
_refine_ls_shift/su_mean 0.000
_refine_ls_structure_factor_coef Fsqd
_refine_ls_weighting_details 'w=1/[\s^2^(Fo^2^)+(0.0289P)^2^+14.3246P] where P=(Fo^2^+2Fc^2^)/3'
_refine_ls_weighting_scheme calc
_refine_ls_wR_factor_gt 0.1036
_refine_ls_wR_factor_ref 0.1112
_reflns_Friedel_coverage 0.000
_reflns_number_gt 5162
_reflns_number_total 6633
_reflns_threshold_expression 'I > 2\s(I)'
_cod_data_source_file ic503047y_si_002.cif
_cod_data_source_block cs1813
_cod_depositor_comments 'Adding full bibliography for 4342803--4342804.cif.'
_cod_original_cell_volume 4349.85(14)
_cod_database_code 4342804
_chemical_oxdiff_formula 'C19 H16 N3 O9 Zn2'
_shelx_space_group_comment
;
The symmetry employed for this shelxl refinement is uniquely defined
by the following loop, which should always be used as a source of
symmetry information in preference to the above space-group names.
They are only intended as comments.
;
_olex2_refinement_description
;
1. Fixed Uiso
 At 1.2 times of:
  All C(H) groups, All C(H,H) groups
 At 1.5 times of:
  All C(H,H,H) groups
2. Uiso/Uaniso restraints and constraints
O9A \\sim O9B \\sim C15A \\sim C15B: within 1.7A with sigma of 0.02 and sigma
for terminal atoms of 0.04
3. Others
 Sof(O9B)=Sof(C15B)=Sof(H15B)=1-FVAR(1)
 Sof(O9A)=Sof(C15A)=Sof(H15A)=FVAR(1)
4.a Secondary CH2 refined with riding coordinates:
 C16(H16A,H16B), C18(H18A,H18B)
4.b Aromatic/amide H refined with riding coordinates:
 C2(H2), C3(H3), C5(H5), C9(H9), C10(H10), C12(H12), C15A(H15A), C15B(H15B)
4.c Idealised Me refined as rotating group:
 C17(H17A,H17B,H17C), C19(H19A,H19B,H19C)
;
_shelx_shelxl_version_number 2014/7
_olex2_date_sample_data_collection 'edit lst'
_olex2_date_sample_submission '15 Dec 2011'
_olex2_submission_special_instructions 'No special instructions were received'

loop_
_space_group_symop_operation_xyz
'x, y, z'
'-x+1/2, -y, z+1/2'
'x+1/2, -y+1/2, -z'
'-x, y+1/2, -z+1/2'
'-x, -y, -z'
'x-1/2, y, -z-1/2'
'-x-1/2, y-1/2, z'
'x, -y-1/2, z-1/2'

loop_
_atom_site_label
_atom_site_type_symbol
_atom_site_fract_x
_atom_site_fract_y
_atom_site_fract_z
_atom_site_U_iso_or_equiv
_atom_site_adp_type
_atom_site_occupancy
_atom_site_site_symmetry_order
_atom_site_calc_flag
_atom_site_refinement_flags_posn
_atom_site_refinement_flags_adp
_atom_site_refinement_flags_occupancy
_atom_site_disorder_assembly
_atom_site_disorder_group
Zn1 Zn 0.75762(3) 0.15197(2) 0.60939(2) 0.01678(9) Uani 1 1 d . . . . .
Zn2 Zn 0.98940(3) 0.26308(2) 0.61304(2) 0.01591(9) Uani 1 1 d . . . . .
O1 O 1.05747(19) 0.30430(14) 0.52394(12) 0.0258(5) Uani 1 1 d . . . . .
O2 O 1.2119(2) 0.35865(14) 0.48699(13) 0.0273(5) Uani 1 1 d . . . . .
O3 O 1.44798(18) 0.25007(15) 0.78726(12) 0.0257(5) Uani 1 1 d . . . . .
O4 O 1.3024(2) 0.17224(14) 0.79512(12) 0.0272(5) Uani 1 1 d . . . . .
O5 O 0.4131(2) 0.60247(15) 0.58849(18) 0.0421(8) Uani 1 1 d . . . . .
O6 O 0.57233(17) 0.66461(11) 0.58221(11) 0.0153(4) Uani 1 1 d . . . . .
O7 O 0.7240(2) 0.26748(13) 0.59935(15) 0.0329(6) Uani 1 1 d . . . . .
O8 O 0.87340(19) 0.34157(13) 0.60385(13) 0.0255(5) Uani 1 1 d . . . . .
O9A O 0.6137(3) 0.11509(17) 0.65192(19) 0.0211(8) Uani 0.889(10) 1 d . U P A 1
O9B O 0.593(2) 0.1313(18) 0.6224(17) 0.029(5) Uani 0.111(10) 1 d . U P A 2
N1 N 1.1524(2) 0.27144(15) 0.63843(13) 0.0172(5) Uani 1 1 d . . . . .
N2 N 0.6834(2) 0.53639(14) 0.60300(13) 0.0158(5) Uani 1 1 d . . . . .
N3 N 0.4380(3) 0.0766(2) 0.6531(2) 0.0421(9) Uani 1 1 d . . . . .
C1 C 1.2165(3) 0.29803(18) 0.58960(16) 0.0190(6) Uani 1 1 d . . . . .
C2 C 1.3293(3) 0.3029(2) 0.59499(18) 0.0251(7) Uani 1 1 d . . . . .
H2 H 1.3724 0.3216 0.5596 0.030 Uiso 1 1 calc R . . . .
C3 C 1.3779(3) 0.2795(2) 0.65386(19) 0.0261(7) Uani 1 1 d . . . . .
H3 H 1.4548 0.2831 0.6595 0.031 Uiso 1 1 calc R . . . .
C4 C 1.3126(2) 0.25093(18) 0.70384(16) 0.0191(6) Uani 1 1 d . . . . .
C5 C 1.1994(2) 0.24750(17) 0.69383(16) 0.0175(6) Uani 1 1 d . . . . .
H5 H 1.1546 0.2273 0.7278 0.021 Uiso 1 1 calc R . . . .
C6 C 1.1559(3) 0.32186(18) 0.52769(16) 0.0202(6) Uani 1 1 d . . . . .
C7 C 1.3591(3) 0.22251(18) 0.76732(16) 0.0197(6) Uani 1 1 d . . . . .
C8 C 0.5770(2) 0.52961(17) 0.58920(17) 0.0183(6) Uani 1 1 d . . . . .
C9 C 0.5272(3) 0.45982(18) 0.5764(2) 0.0274(8) Uani 1 1 d . . . . .
H9 H 0.4514 0.4571 0.5666 0.033 Uiso 1 1 calc R . . . .
C10 C 0.5907(3) 0.39420(18) 0.57813(19) 0.0248(7) Uani 1 1 d . . . . .
H10 H 0.5594 0.3458 0.5684 0.030 Uiso 1 1 calc R . . . .
C11 C 0.7009(2) 0.40026(17) 0.59431(16) 0.0180(6) Uani 1 1 d . . . . .
C12 C 0.7442(2) 0.47270(16) 0.60582(16) 0.0167(6) Uani 1 1 d . . . . .
H12 H 0.8197 0.4771 0.6160 0.020 Uiso 1 1 calc R . . . .
C13 C 0.5123(3) 0.60347(17) 0.58651(17) 0.0193(6) Uani 1 1 d . . . . .
C14 C 0.7721(3) 0.33027(17) 0.59912(16) 0.0196(6) Uani 1 1 d . . . . .
C15A C 0.5228(3) 0.1103(2) 0.6249(2) 0.0265(10) Uani 0.889(10) 1 d . U P A 1
H15A H 0.5138 0.1316 0.5823 0.032 Uiso 0.889(10) 1 calc R . P A 1
C15B C 0.562(3) 0.101(2) 0.663(2) 0.033(6) Uani 0.111(10) 1 d . U P A 2
H15B H 0.6033 0.0901 0.7018 0.040 Uiso 0.111(10) 1 calc R . P A 2
C16 C 0.4443(4) 0.0415(3) 0.7182(3) 0.0476(12) Uani 1 1 d . . . . .
H16A H 0.3750 0.0514 0.7418 0.057 Uiso 1 1 calc R . . . .
H16B H 0.5039 0.0663 0.7432 0.057 Uiso 1 1 calc R . . . .
C17 C 0.4642(9) -0.0424(4) 0.7171(4) 0.120(4) Uani 1 1 d . . . . .
H17A H 0.4056 -0.0677 0.6925 0.180 Uiso 1 1 calc GR . . . .
H17B H 0.4656 -0.0620 0.7622 0.180 Uiso 1 1 calc GR . . . .
H17C H 0.5346 -0.0528 0.6958 0.180 Uiso 1 1 calc GR . . . .
C18 C 0.3325(4) 0.0757(4) 0.6165(3) 0.0649(17) Uani 1 1 d . . . . .
H18A H 0.2720 0.0738 0.6488 0.078 Uiso 1 1 calc R . . . .
H18B H 0.3256 0.1243 0.5919 0.078 Uiso 1 1 calc R . . . .
C19 C 0.3190(7) 0.0137(6) 0.5712(5) 0.145(5) Uani 1 1 d . . . . .
H19A H 0.3840 0.0098 0.5431 0.217 Uiso 1 1 calc GR . . . .
H19B H 0.2545 0.0230 0.5437 0.217 Uiso 1 1 calc GR . . . .
H19C H 0.3094 -0.0341 0.5956 0.217 Uiso 1 1 calc GR . . . .

loop_
_atom_site_aniso_label
_atom_site_aniso_U_11
_atom_site_aniso_U_22
_atom_site_aniso_U_33
_atom_site_aniso_U_23
_atom_site_aniso_U_13
_atom_site_aniso_U_12
Zn1 0.01223(16) 0.00947(14) 0.02863(19) -0.00007(14) 0.00159(14) -0.00015(12)
Zn2 0.01058(15) 0.01160(15) 0.02554(18) 0.00120(14) 0.00091(13) -0.00148(12)
O1 0.0200(11) 0.0276(12) 0.0298(13) 0.0102(10) -0.0014(10) -0.0030(10)
O2 0.0282(13) 0.0254(12) 0.0283(13) 0.0047(10) 0.0046(10) -0.0098(10)
O3 0.0148(10) 0.0375(14) 0.0249(12) -0.0006(10) -0.0032(9) -0.0037(10)
O4 0.0286(13) 0.0255(12) 0.0277(13) 0.0059(10) -0.0079(10) -0.0081(10)
O5 0.0140(11) 0.0186(12) 0.094(3) -0.0008(14) 0.0009(13) 0.0000(10)
O6 0.0144(9) 0.0074(9) 0.0239(11) 0.0017(8) -0.0010(8) 0.0000(7)
O7 0.0205(12) 0.0108(10) 0.067(2) 0.0017(11) -0.0051(12) 0.0004(9)
O8 0.0177(11) 0.0147(10) 0.0440(15) 0.0023(10) -0.0032(10) 0.0010(8)
O9A 0.0128(15) 0.0202(14) 0.0304(18) 0.0024(12) 0.0027(13) -0.0028(11)
O9B 0.012(9) 0.035(10) 0.041(10) -0.011(9) -0.001(9) 0.000(8)
N1 0.0157(12) 0.0150(11) 0.0209(13) -0.0009(10) 0.0018(10) -0.0028(9)
N2 0.0143(11) 0.0108(11) 0.0222(13) 0.0012(10) -0.0003(10) -0.0003(9)
N3 0.0307(18) 0.0346(18) 0.061(2) -0.0139(17) 0.0170(17) -0.0100(15)
C1 0.0188(14) 0.0152(13) 0.0230(15) 0.0013(12) 0.0024(12) -0.0037(11)
C2 0.0184(15) 0.0287(17) 0.0283(18) 0.0044(14) 0.0041(13) -0.0047(13)
C3 0.0139(14) 0.0310(18) 0.0333(18) 0.0020(15) -0.0010(13) -0.0048(13)
C4 0.0157(13) 0.0174(14) 0.0241(15) -0.0020(12) 0.0002(12) -0.0010(11)
C5 0.0144(13) 0.0173(14) 0.0210(15) -0.0007(11) 0.0014(11) -0.0018(11)
C6 0.0225(15) 0.0153(14) 0.0230(16) 0.0016(12) 0.0016(12) -0.0004(12)
C7 0.0184(14) 0.0185(15) 0.0223(15) -0.0018(12) -0.0010(12) 0.0023(11)
C8 0.0125(13) 0.0131(13) 0.0292(16) 0.0013(12) 0.0010(12) 0.0001(11)
C9 0.0144(14) 0.0136(14) 0.054(2) 0.0009(14) -0.0035(15) -0.0017(11)
C10 0.0166(14) 0.0136(14) 0.044(2) 0.0033(14) -0.0033(14) -0.0036(11)
C11 0.0155(13) 0.0104(12) 0.0282(16) 0.0029(11) -0.0005(12) 0.0015(10)
C12 0.0130(12) 0.0108(12) 0.0265(15) 0.0019(11) -0.0030(12) 0.0014(10)
C13 0.0175(14) 0.0107(12) 0.0297(16) -0.0007(11) 0.0009(12) 0.0005(11)
C14 0.0179(14) 0.0136(13) 0.0274(16) -0.0004(11) -0.0010(12) 0.0030(11)
C15A 0.0165(19) 0.0266(19) 0.036(2) -0.0014(16) 0.0007(17) 0.0000(15)
C15B 0.021(10) 0.036(10) 0.043(11) -0.006(10) -0.008(10) 0.002(10)
C16 0.045(3) 0.040(2) 0.059(3) -0.013(2) 0.024(2) -0.009(2)
C17 0.224(11) 0.052(4) 0.085(5) 0.014(4) 0.073(6) 0.055(5)
C18 0.033(2) 0.068(4) 0.094(4) -0.034(3) 0.001(3) -0.008(2)
C19 0.093(6) 0.144(8) 0.197(10) -0.127(8) -0.066(7) 0.050(6)

loop_
_atom_type_symbol
_atom_type_description
_atom_type_scat_dispersion_real
_atom_type_scat_dispersion_imag
_atom_type_scat_source
C C 0.0033 0.0016 'International Tables Vol C Tables 4.2.6.8 and 6.1.1.4'
H H 0.0000 0.0000 'International Tables Vol C Tables 4.2.6.8 and 6.1.1.4'
N N 0.0061 0.0033 'International Tables Vol C Tables 4.2.6.8 and 6.1.1.4'
O O 0.0106 0.0060 'International Tables Vol C Tables 4.2.6.8 and 6.1.1.4'
Zn Zn 0.2839 1.4301 'International Tables Vol C Tables 4.2.6.8 and 6.1.1.4'

loop_
_exptl_crystal_face_index_h
_exptl_crystal_face_index_k
_exptl_crystal_face_index_l
_exptl_crystal_face_perp_dist
_exptl_oxdiff_crystal_face_indexfrac_h
_exptl_oxdiff_crystal_face_indexfrac_k
_exptl_oxdiff_crystal_face_indexfrac_l
_exptl_oxdiff_crystal_face_x
_exptl_oxdiff_crystal_face_y
_exptl_oxdiff_crystal_face_z
0 1 0 0.0731 0.0005 1.0001 -0.0008 -0.0395 0.0055 0.0074
0 -1 0 0.0560 -0.0005 -1.0001 0.0008 0.0395 -0.0055 -0.0074
-1 0 0 0.0978 -1.0005 0.0023 0.0009 0.0100 -0.0042 0.0570
1 0 0 0.0978 1.0005 -0.0023 -0.0009 -0.0100 0.0042 -0.0570
0 0 1 0.0346 0.0007 0.0011 0.9999 0.0050 0.0345 0.0016
0 0 -1 0.0346 -0.0007 -0.0011 -0.9999 -0.0050 -0.0345 -0.0016
-12 2 21 0.0429 -11.9897 2.0519 21.0072 0.1469 0.6847 0.7327

loop_
_geom_angle_atom_site_label_1
_geom_angle_atom_site_label_2
_geom_angle_atom_site_label_3
_geom_angle
_geom_angle_site_symmetry_1
_geom_angle_site_symmetry_3
O2 Zn1 O4 175.23(10) 3_456 6_557
O2 Zn1 O6 91.56(9) 3_456 7_755
O2 Zn1 O7 86.55(11) 3_456 .
O2 Zn1 O9A 98.03(13) 3_456 .
O2 Zn1 O9B 80.8(10) 3_456 .
O2 Zn1 N2 87.04(10) 3_456 7_755
O4 Zn1 O6 88.12(9) 6_557 7_755
O4 Zn1 O7 88.73(11) 6_557 .
O4 Zn1 O9A 83.42(13) 6_557 .
O4 Zn1 O9B 99.8(9) 6_557 .
O4 Zn1 N2 97.49(10) 6_557 7_755
O7 Zn1 O6 93.80(9) . 7_755
O7 Zn1 N2 167.80(11) . 7_755
O9A Zn1 O6 163.48(12) . 7_755
O9A Zn1 O7 100.15(11) . .
O9A Zn1 N2 91.01(11) . 7_755
O9B Zn1 O6 171.6(8) . 7_755
O9B Zn1 O7 89.4(9) . .
O9B Zn1 N2 99.8(9) . 7_755
N2 Zn1 O6 76.01(9) 7_755 7_755
O3 Zn2 O1 162.86(10) 6_557 .
O6 Zn2 O1 100.07(9) 7_755 .
O6 Zn2 O3 96.85(10) 7_755 6_557
O6 Zn2 O8 107.39(9) 7_755 .
O6 Zn2 N1 120.56(9) 7_755 .
O8 Zn2 O1 88.00(10) . .
O8 Zn2 O3 89.62(10) . 6_557
O8 Zn2 N1 131.72(10) . .
N1 Zn2 O1 79.06(10) . .
N1 Zn2 O3 89.97(10) . 6_557
C6 O1 Zn2 114.3(2) . .
C6 O2 Zn1 137.4(2) . 3_556
C7 O3 Zn2 124.1(2) . 6_657
C7 O4 Zn1 134.1(2) . 6_657
Zn2 O6 Zn1 111.98(10) 7_765 7_765
C13 O6 Zn1 116.22(18) . 7_765
C13 O6 Zn2 118.56(19) . 7_765
C14 O7 Zn1 140.0(2) . .
C14 O8 Zn2 127.1(2) . .
C15A O9A Zn1 126.8(3) . .
C15B O9B Zn1 123(4) . .
C1 N1 Zn2 113.7(2) . .
C5 N1 Zn2 127.3(2) . .
C5 N1 C1 118.7(3) . .
C8 N2 Zn1 115.0(2) . 7_765
C8 N2 C12 118.4(3) . .
C12 N2 Zn1 126.3(2) . 7_765
C15A N3 C16 122.5(4) . .
C15A N3 C18 117.9(5) . .
C16 N3 C15B 86.8(18) . .
C16 N3 C18 119.6(4) . .
C18 N3 C15B 153.4(18) . .
N1 C1 C2 122.8(3) . .
N1 C1 C6 114.9(3) . .
C2 C1 C6 122.3(3) . .
C1 C2 H2 120.9 . .
C1 C2 C3 118.2(3) . .
C3 C2 H2 120.9 . .
C2 C3 H3 120.4 . .
C4 C3 C2 119.2(3) . .
C4 C3 H3 120.4 . .
C3 C4 C5 118.6(3) . .
C3 C4 C7 122.2(3) . .
C5 C4 C7 119.2(3) . .
N1 C5 C4 122.4(3) . .
N1 C5 H5 118.8 . .
C4 C5 H5 118.8 . .
O1 C6 O2 128.0(3) . .
O1 C6 C1 117.1(3) . .
O2 C6 C1 114.9(3) . .
O3 C7 C4 118.7(3) . .
O4 C7 O3 127.0(3) . .
O4 C7 C4 114.3(3) . .
N2 C8 C9 123.0(3) . .
N2 C8 C13 116.1(3) . .
C9 C8 C13 120.9(3) . .
C8 C9 H9 120.7 . .
C10 C9 C8 118.5(3) . .
C10 C9 H9 120.7 . .
C9 C10 H10 120.5 . .
C9 C10 C11 119.1(3) . .
C11 C10 H10 120.5 . .
C10 C11 C12 118.5(3) . .
C10 C11 C14 120.9(3) . .
C12 C11 C14 120.6(3) . .
N2 C12 C11 122.5(3) . .
N2 C12 H12 118.7 . .
C11 C12 H12 118.7 . .
O5 C13 O6 125.3(3) . .
O5 C13 C8 120.5(3) . .
O6 C13 C8 114.1(3) . .
O7 C14 O8 127.1(3) . .
O7 C14 C11 116.3(3) . .
O8 C14 C11 116.5(3) . .
O9A C15A N3 122.7(5) . .
O9A C15A H15A 118.7 . .
N3 C15A H15A 118.7 . .
O9B C15B N3 112(4) . .
O9B C15B H15B 123.9 . .
N3 C15B H15B 123.9 . .
N3 C16 H16A 108.7 . .
N3 C16 H16B 108.7 . .
N3 C16 C17 114.2(4) . .
H16A C16 H16B 107.6 . .
C17 C16 H16A 108.7 . .
C17 C16 H16B 108.7 . .
C16 C17 H17A 109.5 . .
C16 C17 H17B 109.5 . .
C16 C17 H17C 109.5 . .
H17A C17 H17B 109.5 . .
H17A C17 H17C 109.5 . .
H17B C17 H17C 109.5 . .
N3 C18 H18A 108.4 . .
N3 C18 H18B 108.4 . .
H18A C18 H18B 107.5 . .
C19 C18 N3 115.4(5) . .
C19 C18 H18A 108.4 . .
C19 C18 H18B 108.4 . .
C18 C19 H19A 109.5 . .
C18 C19 H19B 109.5 . .
C18 C19 H19C 109.5 . .
H19A C19 H19B 109.5 . .
H19A C19 H19C 109.5 . .
H19B C19 H19C 109.5 . .

loop_
_geom_bond_atom_site_label_1
_geom_bond_atom_site_label_2
_geom_bond_distance
_geom_bond_site_symmetry_2
Zn1 O2 2.046(3) 3_456
Zn1 O4 2.048(3) 6_557
Zn1 O6 2.164(2) 7_755
Zn1 O7 2.072(2) .
Zn1 O9A 2.065(3) .
Zn1 O9B 2.06(3) .
Zn1 N2 2.150(2) 7_755
Zn2 O1 2.120(2) .
Zn2 O3 2.102(2) 6_557
Zn2 O6 1.982(2) 7_755
Zn2 O8 1.983(2) .
Zn2 N1 2.065(3) .
O1 C6 1.245(4) .
O2 C6 1.252(4) .
O3 C7 1.256(4) .
O4 C7 1.254(4) .
O5 C13 1.214(4) .
O6 C13 1.300(4) .
O7 C14 1.246(4) .
O8 C14 1.258(4) .
O9A C15A 1.243(6) .
O9B C15B 1.06(6) .
N1 C1 1.348(4) .
N1 C5 1.332(4) .
N2 C8 1.338(4) .
N2 C12 1.340(4) .
N3 C15A 1.324(5) .
N3 C15B 1.59(4) .
N3 C16 1.461(6) .
N3 C18 1.490(7) .
C1 C2 1.387(5) .
C1 C6 1.519(5) .
C2 H2 0.9500 .
C2 C3 1.398(5) .
C3 H3 0.9500 .
C3 C4 1.386(5) .
C4 C5 1.400(4) .
C4 C7 1.496(5) .
C5 H5 0.9500 .
C8 C9 1.389(4) .
C8 C13 1.516(4) .
C9 H9 0.9500 .
C9 C10 1.386(5) .
C10 H10 0.9500 .
C10 C11 1.392(4) .
C11 C12 1.393(4) .
C11 C14 1.506(4) .
C12 H12 0.9500 .
C15A H15A 0.9500 .
C15B H15B 0.9500 .
C16 H16A 0.9900 .
C16 H16B 0.9900 .
C16 C17 1.487(7) .
C17 H17A 0.9800 .
C17 H17B 0.9800 .
C17 H17C 0.9800 .
C18 H18A 0.9900 .
C18 H18B 0.9900 .
C18 C19 1.432(8) .
C19 H19A 0.9800 .
C19 H19B 0.9800 .
C19 H19C 0.9800 .

loop_
_geom_torsion_atom_site_label_1
_geom_torsion_atom_site_label_2
_geom_torsion_atom_site_label_3
_geom_torsion_atom_site_label_4
_geom_torsion
_geom_torsion_site_symmetry_1
Zn1 O2 C6 O1 -59.7(5) 3_556
Zn1 O2 C6 C1 122.0(3) 3_556
Zn1 O4 C7 O3 41.8(5) 6_657
Zn1 O4 C7 C4 -138.1(3) 6_657
Zn1 O6 C13 O5 161.8(3) 7_765
Zn1 O6 C13 C8 -18.0(4) 7_765
Zn1 O7 C14 O8 2.9(7) .
Zn1 O7 C14 C11 -175.5(3) .
Zn1 O9A C15A N3 170.8(3) .
Zn1 O9B C15B N3 -166.6(16) .
Zn1 N2 C8 C9 173.0(3) 7_765
Zn1 N2 C8 C13 -5.5(4) 7_765
Zn1 N2 C12 C11 -173.0(2) 7_765
Zn2 O1 C6 O2 -167.4(3) .
Zn2 O1 C6 C1 10.9(4) .
Zn2 O3 C7 O4 -31.5(5) 6_657
Zn2 O3 C7 C4 148.4(2) 6_657
Zn2 O6 C13 O5 23.8(5) 7_765
Zn2 O6 C13 C8 -156.0(2) 7_765
Zn2 O8 C14 O7 0.1(6) .
Zn2 O8 C14 C11 178.5(2) .
Zn2 N1 C1 C2 -175.4(3) .
Zn2 N1 C1 C6 4.2(3) .
Zn2 N1 C5 C4 175.1(2) .
N1 C1 C2 C3 -0.3(5) .
N1 C1 C6 O1 -10.4(4) .
N1 C1 C6 O2 168.1(3) .
N2 C8 C9 C10 0.2(6) .
N2 C8 C13 O5 -164.1(4) .
N2 C8 C13 O6 15.8(4) .
C1 N1 C5 C4 1.8(5) .
C1 C2 C3 C4 1.4(5) .
C2 C1 C6 O1 169.1(3) .
C2 C1 C6 O2 -12.3(5) .
C2 C3 C4 C5 -0.8(5) .
C2 C3 C4 C7 178.0(3) .
C3 C4 C5 N1 -0.8(5) .
C3 C4 C7 O3 27.8(5) .
C3 C4 C7 O4 -152.2(3) .
C5 N1 C1 C2 -1.2(5) .
C5 N1 C1 C6 178.3(3) .
C5 C4 C7 O3 -153.4(3) .
C5 C4 C7 O4 26.6(4) .
C6 C1 C2 C3 -179.9(3) .
C7 C4 C5 N1 -179.7(3) .
C8 N2 C12 C11 0.6(5) .
C8 C9 C10 C11 1.7(6) .
C9 C8 C13 O5 17.3(5) .
C9 C8 C13 O6 -162.8(3) .
C9 C10 C11 C12 -2.3(5) .
C9 C10 C11 C14 177.9(3) .
C10 C11 C12 N2 1.2(5) .
C10 C11 C14 O7 -12.1(5) .
C10 C11 C14 O8 169.3(3) .
C12 N2 C8 C9 -1.3(5) .
C12 N2 C8 C13 -179.9(3) .
C12 C11 C14 O7 168.1(3) .
C12 C11 C14 O8 -10.5(5) .
C13 C8 C9 C10 178.6(3) .
C14 C11 C12 N2 -179.0(3) .
C15A N3 C16 C17 -96.3(7) .
C15A N3 C18 C19 86.3(8) .
C15B N3 C16 C17 -98.5(15) .
C15B N3 C18 C19 92(3) .
C16 N3 C15A O9A -0.6(6) .
C16 N3 C15B O9B 179(3) .
C16 N3 C18 C19 -94.3(8) .
C18 N3 C15A O9A 178.8(4) .
C18 N3 C15B O9B -6(6) .
C18 N3 C16 C17 84.3(7) .
